data_2013690
loop_
_publ_author_name
'Jun, Luo'
'Xi-Geng, Zhou'
'Lin-Hong, Weng'
'Xiu-Feng, Hou'

_publ_section_title
;
 Bis(dicyanamido)(diethylenetriamine-\k^3^<i>N</i>)copper(II) and
 (dicyanamido)(triethylenetetramine-\k^4^<i>N</i>)copper(II)
 dicyanamide
;
_journal_issue 10
_journal_name_full 'Acta Crystallographica Section C'
_journal_page_first m392
_journal_page_last m395
_journal_paper_doi 10.1107/S0108270103017621
_journal_volume 59
_journal_year 2003
_chemical_formula_iupac '[Cu (C2 N3)2 (C4 H13 N3)]'
_chemical_formula_moiety 'C8 H13 Cu1 N9'
_chemical_formula_sum 'C8 H13 Cu N9'
_chemical_formula_weight 298.81
_chemical_name_systematic
;
Bis(dicyanamido)(diethylenetriamine-\k^3^N)copper(II)
;
_space_group_IT_number 19
_symmetry_cell_setting orthorhombic
_symmetry_space_group_name_Hall 'P 2ac 2ab'
_symmetry_space_group_name_H-M 'P 21 21 21'
_atom_sites_solution_hydrogens geom
_atom_sites_solution_primary direct
_atom_sites_solution_secondary difmap
_cell_angle_alpha 90.00
_cell_angle_beta 90.00
_cell_angle_gamma 90.00
_cell_formula_units_Z 4
_cell_length_a 7.0284(10)
_cell_length_b 12.935(2)
_cell_length_c 13.197(2)
_cell_measurement_reflns_used 3569
_cell_measurement_temperature 293(2)
_cell_measurement_theta_max 27.048
_cell_measurement_theta_min 2.204
_cell_volume 1199.8(3)
_computing_cell_refinement 'SAINT (Bruker, 2000)'
_computing_data_collection 'SMART (Bruker, 2000)'
_computing_data_reduction SAINT
_computing_molecular_graphics 'SHELXTL (Sheldrick, 2000)'
_computing_publication_material SHELXTL
_computing_structure_refinement 'SHELXL97 (Sheldrick, 1997)'
_computing_structure_solution 'SHELXS97 (Sheldrick, 1997)'
_diffrn_ambient_temperature 293(2)
_diffrn_measured_fraction_theta_full 0.999
_diffrn_measured_fraction_theta_max 0.999
_diffrn_measurement_device_type 'Brucker SMART APEX CCD area-detector'
_diffrn_measurement_method \w
_diffrn_radiation_monochromator graphite
_diffrn_radiation_source 'fine-focus sealed tube'
_diffrn_radiation_type MoK\a
_diffrn_radiation_wavelength 0.71073
_diffrn_reflns_av_R_equivalents 0.0271
_diffrn_reflns_av_sigmaI/netI 0.0326
_diffrn_reflns_limit_h_max 4
_diffrn_reflns_limit_h_min -8
_diffrn_reflns_limit_k_max 15
_diffrn_reflns_limit_k_min -15
_diffrn_reflns_limit_l_max 16
_diffrn_reflns_limit_l_min -16
_diffrn_reflns_number 5547
_diffrn_reflns_theta_full 26.01
_diffrn_reflns_theta_max 26.01
_diffrn_reflns_theta_min 2.20
_diffrn_standards_decay_% 4.86
_exptl_absorpt_coefficient_mu 1.819
_exptl_absorpt_correction_T_max 0.8390
_exptl_absorpt_correction_T_min 0.6114
_exptl_absorpt_correction_type multi-scan
_exptl_absorpt_process_details '(SADABS; Sheldrick, 1996)'
_exptl_crystal_colour blue
_exptl_crystal_density_diffrn 1.654
_exptl_crystal_density_method 'not measured'
_exptl_crystal_description block
_exptl_crystal_F_000 612
_exptl_crystal_size_max 0.30
_exptl_crystal_size_mid 0.20
_exptl_crystal_size_min 0.10
_refine_diff_density_max 0.270
_refine_diff_density_min -0.438
_refine_ls_abs_structure_details 'Flack (1983)'
_refine_ls_abs_structure_Flack 0.020(14)
_refine_ls_extinction_method none
_refine_ls_goodness_of_fit_ref 1.052
_refine_ls_hydrogen_treatment mixed
_refine_ls_matrix_type full
_refine_ls_number_parameters 183
_refine_ls_number_reflns 2367
_refine_ls_number_restraints 0
_refine_ls_restrained_S_all 1.052
_refine_ls_R_factor_all 0.0268
_refine_ls_R_factor_gt 0.0254
_refine_ls_shift/su_max 0.001
_refine_ls_shift/su_mean 0.000
_refine_ls_structure_factor_coef Fsqd
_refine_ls_weighting_details 'calc w=1/[\s^2^(Fo^2^)+(0.0287P)^2^] where P=(Fo^2^+2Fc^2^)/3'
_refine_ls_weighting_scheme calc
_refine_ls_wR_factor_gt 0.0585
_refine_ls_wR_factor_ref 0.0591
_reflns_number_gt 2249
_reflns_number_total 2367
_reflns_threshold_expression I>2\s(I)
_cod_data_source_file sq1027.cif
_cod_data_source_block I
_cod_depositor_comments
;
The following automatic conversions were performed:
'_symmetry_cell_setting' value 'Orthorhombic' changed to 'orthorhombic'
according to '/home/saulius/struct/CIF-dictionaries/cif_core.dic'
dictionary named 'cif_core.dic' version 2.4.1 from
2010-06-29.

'_geom_bond_publ_flag' value 'Y' changed to 'y' according to
'/home/saulius/struct/CIF-dictionaries/cif_core.dic' dictionary named
'cif_core.dic' version 2.4.1 from 2010-06-29 (5
times).

'_geom_bond_publ_flag' value 'N' changed to 'n' according to
'/home/saulius/struct/CIF-dictionaries/cif_core.dic' dictionary named
'cif_core.dic' version 2.4.1 from 2010-06-29 (27 times).

Automatic conversion script
Id: cif_fix_enum 1527 2010-12-29 10:47:43Z saulius 

The following automatic conversions were performed:

'_symmetry_cell_setting' value 'Orthorhombic' changed to
'orthorhombic' according to
/home/saulius/struct/CIF-dictionaries/cif_core.dic dictionary named
'cif_core.dic' version 2.4.1 from 2010-06-29.

'_geom_bond_publ_flag'
value 'Y' changed to 'y' according to
/home/saulius/struct/CIF-dictionaries/cif_core.dic dictionary named
'cif_core.dic' version 2.4.1 from 2010-06-29 (5
times).

'_geom_bond_publ_flag' value 'N' changed to 'n' according to
/home/saulius/struct/CIF-dictionaries/cif_core.dic dictionary named
'cif_core.dic' version 2.4.1 from 2010-06-29 (27
times).

'_geom_angle_publ_flag' value 'Y' changed to 'y' according
to /home/saulius/struct/CIF-dictionaries/cif_core.dic dictionary
named 'cif_core.dic' version 2.4.1 from 2010-06-29 (10
times).

'_geom_angle_publ_flag' value 'N' changed to 'n' according
to /home/saulius/struct/CIF-dictionaries/cif_core.dic dictionary
named 'cif_core.dic' version 2.4.1 from 2010-06-29 (50 times).

Automatic conversion script
Id: cif_fix_values 1715 2011-07-08 13:25:40Z adriana 
;
_cod_original_formula_sum 'C8 H13 Cu1 N9'
_cod_database_code 2013690
_cod_database_fobs_code 2013690

loop_
_symmetry_equiv_pos_as_xyz
'x, y, z'
'-x+1/2, -y, z+1/2'
'-x, y+1/2, -z+1/2'
'x+1/2, -y+1/2, -z'

loop_
_atom_site_label
_atom_site_fract_x
_atom_site_fract_y
_atom_site_fract_z
_atom_site_U_iso_or_equiv
_atom_site_adp_type
_atom_site_calc_flag
_atom_site_refinement_flags
_atom_site_occupancy
_atom_site_disorder_assembly
_atom_site_disorder_group
_atom_site_type_symbol
Cu1 0.95883(4) 0.96084(2) 0.24282(2) 0.02998(10) Uani d . 1 . . Cu
N1 0.7580(4) 0.88265(19) 0.31811(18) 0.0332(5) Uani d . 1 . . N
H1C 0.802(4) 0.825(2) 0.331(2) 0.042(9) Uiso d . 1 . . H
H1D 0.654(4) 0.877(2) 0.281(2) 0.045(9) Uiso d . 1 . . H
N2 1.0033(3) 1.03132(17) 0.37778(15) 0.0275(4) Uani d . 1 . . N
H2C 0.952(4) 1.086(2) 0.3722(19) 0.027(7) Uiso d . 1 . . H
N3 1.2115(4) 1.0223(2) 0.20637(18) 0.0361(6) Uani d . 1 . . N
H3C 1.287(5) 0.968(3) 0.192(2) 0.066(11) Uiso d . 1 . . H
H3D 1.195(5) 1.053(2) 0.162(2) 0.044(11) Uiso d . 1 . . H
N4 0.9385(4) 0.87574(17) 0.11913(17) 0.0439(6) Uani d . 1 . . N
N5 0.8205(4) 0.79770(18) -0.03619(18) 0.0483(7) Uani d . 1 . . N
N6 0.9615(4) 0.66567(17) -0.14489(18) 0.0436(6) Uani d . 1 . . N
N7 0.7733(4) 1.09871(18) 0.20021(18) 0.0444(6) Uani d . 1 . . N
N8 0.7240(5) 1.27143(19) 0.1303(2) 0.0685(10) Uani d . 1 . . N
N9 0.6794(4) 1.31208(17) -0.0473(2) 0.0502(7) Uani d . 1 . . N
C1 0.7184(4) 0.93856(19) 0.41347(19) 0.0318(6) Uani d . 1 . . C
H1A 0.6519 0.8938 0.4606 0.038 Uiso calc R 1 . . H
H1B 0.6395 0.9985 0.4002 0.038 Uiso calc R 1 . . H
C2 0.9067(3) 0.97153(19) 0.45735(17) 0.0302(5) Uani d . 1 . . C
H2A 0.8874 1.0138 0.5172 0.036 Uiso calc R 1 . . H
H2B 0.9819 0.9116 0.4760 0.036 Uiso calc R 1 . . H
C3 1.2078(4) 1.0491(2) 0.38769(19) 0.0338(6) Uani d . 1 . . C
H3A 1.2726 0.9849 0.4034 0.041 Uiso calc R 1 . . H
H3B 1.2327 1.0981 0.4417 0.041 Uiso calc R 1 . . H
C4 1.2775(4) 1.09161(19) 0.2877(2) 0.0385(7) Uani d . 1 . . C
H4A 1.2277 1.1607 0.2772 0.046 Uiso calc R 1 . . H
H4B 1.4154 1.0952 0.2876 0.046 Uiso calc R 1 . . H
C5 0.8928(4) 0.83515(18) 0.0463(2) 0.0345(6) Uani d . 1 . . C
C6 0.9041(4) 0.72757(19) -0.09089(19) 0.0311(6) Uani d . 1 . . C
C7 0.7502(4) 1.1780(2) 0.1649(2) 0.0405(7) Uani d . 1 . . C
C8 0.6995(4) 1.28723(18) 0.0343(2) 0.0386(7) Uani d . 1 . . C

loop_
_atom_site_aniso_label
_atom_site_aniso_U_11
_atom_site_aniso_U_22
_atom_site_aniso_U_33
_atom_site_aniso_U_12
_atom_site_aniso_U_13
_atom_site_aniso_U_23
Cu1 0.03301(16) 0.03245(15) 0.02449(15) -0.00364(13) 0.00039(13) -0.00426(14)
N1 0.0353(14) 0.0315(12) 0.0328(12) -0.0046(11) -0.0050(11) -0.0003(10)
N2 0.0303(12) 0.0245(10) 0.0277(10) 0.0007(9) -0.0012(8) -0.0015(9)
N3 0.0384(14) 0.0374(14) 0.0324(13) 0.0010(11) 0.0051(11) 0.0017(11)
N4 0.0441(14) 0.0506(14) 0.0370(13) -0.0030(13) 0.0012(12) -0.0159(12)
N5 0.0515(15) 0.0548(14) 0.0385(14) 0.0125(13) -0.0116(12) -0.0225(12)
N6 0.0452(13) 0.0452(13) 0.0405(13) 0.0031(13) -0.0019(13) -0.0133(11)
N7 0.0471(15) 0.0470(14) 0.0393(14) 0.0101(12) -0.0030(11) 0.0099(11)
N8 0.131(3) 0.0413(14) 0.0326(16) 0.0252(18) 0.0109(17) 0.0070(11)
N9 0.0657(18) 0.0412(13) 0.0437(16) 0.0049(13) -0.0053(14) 0.0095(12)
C1 0.0284(13) 0.0347(14) 0.0324(13) 0.0009(11) 0.0042(11) 0.0025(11)
C2 0.0325(14) 0.0319(12) 0.0264(12) -0.0011(11) 0.0001(10) 0.0025(11)
C3 0.0306(13) 0.0375(14) 0.0334(13) -0.0027(12) -0.0047(11) -0.0034(12)
C4 0.0364(15) 0.0333(14) 0.0458(17) -0.0057(12) 0.0001(12) 0.0043(12)
C5 0.0363(15) 0.0322(13) 0.0350(15) 0.0009(12) 0.0063(12) -0.0027(12)
C6 0.0310(14) 0.0360(14) 0.0264(13) -0.0030(11) -0.0038(11) 0.0007(11)
C7 0.0418(17) 0.0517(17) 0.0280(15) 0.0069(15) 0.0031(12) 0.0005(14)
C8 0.0448(16) 0.0262(13) 0.0448(18) 0.0072(12) 0.0042(14) 0.0017(12)

loop_
_atom_type_symbol
_atom_type_description
_atom_type_scat_dispersion_real
_atom_type_scat_dispersion_imag
_atom_type_scat_source
C C 0.0033 0.0016 'International Tables Vol C Tables 4.2.6.8 and 6.1.1.4'
H H 0.0000 0.0000 'International Tables Vol C Tables 4.2.6.8 and 6.1.1.4'
N N 0.0061 0.0033 'International Tables Vol C Tables 4.2.6.8 and 6.1.1.4'
Cu Cu 0.3201 1.2651 'International Tables Vol C Tables 4.2.6.8 and 6.1.1.4'

loop_
_geom_angle_atom_site_label_1
_geom_angle_atom_site_label_2
_geom_angle_atom_site_label_3
_geom_angle
_geom_angle_publ_flag
N4 Cu1 N1 94.46(10) y
N4 Cu1 N3 94.98(10) y
N1 Cu1 N3 160.88(11) y
N4 Cu1 N2 171.68(10) y
N1 Cu1 N2 84.24(9) y
N3 Cu1 N2 84.02(9) y
N4 Cu1 N7 101.00(9) y
N1 Cu1 N7 96.57(11) y
N3 Cu1 N7 97.89(11) y
N2 Cu1 N7 87.31(9) y
C1 N1 Cu1 108.0(2) n
C1 N1 H1C 110(2) n
Cu1 N1 H1C 107(2) n
C1 N1 H1D 111(2) n
Cu1 N1 H1D 111(2) n
H1C N1 H1D 110(3) n
C3 N2 C2 118.2(2) n
C3 N2 Cu1 107.54(15) n
C2 N2 Cu1 108.66(14) n
C3 N2 H2C 108(2) n
C2 N2 H2C 109(2) n
Cu1 N2 H2C 104(2) n
C4 N3 Cu1 110.2(2) n
C4 N3 H3C 116(2) n
Cu1 N3 H3C 105(2) n
C4 N3 H3D 108(3) n
Cu1 N3 H3D 106(3) n
H3C N3 H3D 111(3) n
C5 N4 Cu1 166.7(2) n
C5 N5 C6 123.4(3) n
C7 N7 Cu1 152.6(3) n
C8 N8 C7 120.5(3) n
N1 C1 C2 107.5(2) n
N1 C1 H1A 110.2 n
C2 C1 H1A 110.2 n
N1 C1 H1B 110.2 n
C2 C1 H1B 110.2 n
H1A C1 H1B 108.5 n
N2 C2 C1 106.3(2) n
N2 C2 H2A 110.5 n
C1 C2 H2A 110.5 n
N2 C2 H2B 110.5 n
C1 C2 H2B 110.5 n
H2A C2 H2B 108.7 n
N2 C3 C4 107.3(2) n
N2 C3 H3A 110.2 n
C4 C3 H3A 110.2 n
N2 C3 H3B 110.2 n
C4 C3 H3B 110.2 n
H3A C3 H3B 108.5 n
N3 C4 C3 108.2(2) n
N3 C4 H4A 110.1 n
C3 C4 H4A 110.1 n
N3 C4 H4B 110.1 n
C3 C4 H4B 110.1 n
H4A C4 H4B 108.4 n
N4 C5 N5 172.0(3) n
N6 C6 N5 173.1(3) n
N7 C7 N8 176.4(3) n
N9 C8 N8 172.6(3) n

loop_
_geom_bond_atom_site_label_1
_geom_bond_atom_site_label_2
_geom_bond_site_symmetry_2
_geom_bond_distance
_geom_bond_publ_flag
Cu1 N4 . 1.974(2) y
Cu1 N1 . 2.000(2) y
Cu1 N3 . 2.004(2) y
Cu1 N2 . 2.025(2) y
Cu1 N7 . 2.280(2) y
N1 C1 . 1.478(3) n
N1 H1C . 0.83(3) n
N1 H1D . 0.89(3) n
N2 C3 . 1.462(3) n
N2 C2 . 1.470(3) n
N2 H2C . 0.80(3) n
N3 C4 . 1.473(4) n
N3 H3C . 0.90(4) n
N3 H3D . 0.71(3) n
N4 C5 . 1.142(3) n
N5 C5 . 1.295(3) n
N5 C6 . 1.300(3) n
N6 C6 . 1.145(3) n
N7 C7 . 1.138(3) n
N8 C8 . 1.294(4) n
N8 C7 . 1.305(4) n
N9 C8 . 1.133(4) n
C1 C2 . 1.506(3) n
C1 H1A . 0.9700 n
C1 H1B . 0.9700 n
C2 H2A . 0.9700 n
C2 H2B . 0.9700 n
C3 C4 . 1.511(3) n
C3 H3A . 0.9700 n
C3 H3B . 0.9700 n
C4 H4A . 0.9700 n
C4 H4B . 0.9700 n

loop_
_geom_hbond_atom_site_label_D
_geom_hbond_atom_site_label_H
_geom_hbond_atom_site_label_A
_geom_hbond_site_symmetry_A
_geom_hbond_distance_DH
_geom_hbond_distance_HA
_geom_hbond_distance_DA
_geom_hbond_angle_DHA
N1 H1C N9 2_675 0.83(3) 2.40(3) 3.113(4) 145(3)
N1 H1D N6 4_465 0.89(3) 2.31(3) 3.156(3) 159(2)
N2 H2C N7 . 0.80(3) 2.60(3) 2.977(3) 111(2)
N3 H3C N6 4_565 0.90(4) 2.21(4) 3.108(4) 175(3)
N3 H3D N9 4_575 0.71(3) 2.32(3) 3.008(4) 164(3)
